data_4312476
loop_
_publ_author_name
'Lin Xu'
'Chao Qin'
'Xinlong Wang'
'Yongge Wei'
'Enbo Wang'

_publ_section_title
;
 Hydrothermal Synthesis and Structure of a New Helical Chain Constructed
 from Only Molybdenum-Oxide Building Blocks
;
_journal_name_full 'Inorganic Chemistry'
_journal_page_first 7342
_journal_page_last 7344
_journal_paper_doi 10.1021/ic034331z
_journal_volume 42
_journal_year 2003
_chemical_formula_sum 'C16 H64 Mo18 N12 O60'
_chemical_formula_weight 3111.71
_chemical_name_systematic
; 
 ? 
;
_space_group_IT_number 15
_symmetry_cell_setting monoclinic
_symmetry_space_group_name_Hall '-C 2yc'
_symmetry_space_group_name_H-M 'C 1 2/c 1'
_atom_sites_solution_hydrogens geom
_atom_sites_solution_primary direct
_atom_sites_solution_secondary difmap
_audit_creation_method SHELXL-97
_cell_angle_alpha 90.00
_cell_angle_beta 120.27(3)
_cell_angle_gamma 90.00
_cell_formula_units_Z 2
_cell_length_a 21.308(4)
_cell_length_b 9.2341(18)
_cell_length_c 19.195(4)
_cell_measurement_reflns_used 14401
_cell_measurement_temperature 293(2)
_cell_measurement_theta_max 54.96
_cell_measurement_theta_min 4.93
_cell_volume 3261.9(15)
_computing_cell_refinement 'RAPID AUTO'
_computing_data_collection 'RAPID AUTO'
_computing_data_reduction 'RAPID AUTO'
_computing_molecular_graphics 'SHELXL-97 (Sheldrick, 1997)'
_computing_publication_material 'SHELXL-97 (Sheldrick, 1997)'
_computing_structure_refinement 'SHELXL-97 (Sheldrick, 1997)'
_computing_structure_solution 'SHELXS-97 (Sheldrick, 1990)'
_diffrn_ambient_temperature 293(2)
_diffrn_detector_area_resol_mean 0.01
_diffrn_measured_fraction_theta_full 0.994
_diffrn_measured_fraction_theta_max 0.994
_diffrn_measurement_device_type 'Rigaku R-AXIS RAPID IP'
_diffrn_measurement_method Oscillation
_diffrn_radiation_monochromator graphite
_diffrn_radiation_source 'Rotation anode'
_diffrn_radiation_type MoK\a
_diffrn_radiation_wavelength 0.71073
_diffrn_reflns_av_R_equivalents 0.0288
_diffrn_reflns_av_sigmaI/netI 0.0292
_diffrn_reflns_limit_h_max 27
_diffrn_reflns_limit_h_min -27
_diffrn_reflns_limit_k_max 11
_diffrn_reflns_limit_k_min -11
_diffrn_reflns_limit_l_max 24
_diffrn_reflns_limit_l_min -24
_diffrn_reflns_number 7054
_diffrn_reflns_theta_full 27.48
_diffrn_reflns_theta_max 27.48
_diffrn_reflns_theta_min 2.21
_exptl_absorpt_coefficient_mu 3.459
_exptl_absorpt_correction_T_max 1.1942
_exptl_absorpt_correction_T_min 0.8182
_exptl_absorpt_correction_type multi-scan
_exptl_absorpt_process_details 'ABSCOR by T.Higashi    8 March, 1995'
_exptl_crystal_colour brown
_exptl_crystal_density_diffrn 3.168
_exptl_crystal_density_method 'not measured'
_exptl_crystal_description block
_exptl_crystal_F_000 2960
_exptl_crystal_size_max 0.496
_exptl_crystal_size_mid 0.456
_exptl_crystal_size_min 0.100
_refine_diff_density_max 1.277
_refine_diff_density_min -1.479
_refine_diff_density_rms 0.292
_refine_ls_extinction_coef 0.00149(6)
_refine_ls_extinction_expression Fc^*^=kFc[1+0.001xFc^2^\l^3^/sin(2\q)]^-1/4^
_refine_ls_extinction_method SHELXL
_refine_ls_goodness_of_fit_ref 1.184
_refine_ls_hydrogen_treatment mixed
_refine_ls_matrix_type full
_refine_ls_number_parameters 241
_refine_ls_number_reflns 3706
_refine_ls_number_restraints 0
_refine_ls_restrained_S_all 1.184
_refine_ls_R_factor_all 0.0404
_refine_ls_R_factor_gt 0.0319
_refine_ls_shift/su_max 0.001
_refine_ls_shift/su_mean 0.000
_refine_ls_structure_factor_coef Fsqd
_refine_ls_weighting_details 'calc w=1/[\s^2^(Fo^2^)+(0.0335P)^2^+61.0037P] where P=(Fo^2^+2Fc^2^)/3'
_refine_ls_weighting_scheme calc
_refine_ls_wR_factor_gt 0.0747
_refine_ls_wR_factor_ref 0.0932
_reflns_number_gt 3431
_reflns_number_total 3706
_reflns_threshold_expression >2sigma(I)
_cod_data_source_file ic034331zsi20030328_035744.cif
_cod_data_source_block qc2
_cod_original_cell_volume 3261.7(11)
_cod_database_code 4312476

loop_
_symmetry_equiv_pos_as_xyz
'x, y, z'
'-x, y, -z+1/2'
'x+1/2, y+1/2, z'
'-x+1/2, y+1/2, -z+1/2'
'-x, -y, -z'
'x, -y, z-1/2'
'-x+1/2, -y+1/2, -z'
'x+1/2, -y+1/2, z-1/2'

loop_
_atom_site_label
_atom_site_type_symbol
_atom_site_fract_x
_atom_site_fract_y
_atom_site_fract_z
_atom_site_U_iso_or_equiv
_atom_site_adp_type
_atom_site_occupancy
_atom_site_symmetry_multiplicity
_atom_site_calc_flag
_atom_site_refinement_flags
_atom_site_disorder_assembly
_atom_site_disorder_group
Mo5 Mo 0.24188(2) 0.93329(5) 0.47809(3) 0.01085(13) Uani 1 1 d . . .
Mo4 Mo 0.30795(2) 1.04750(5) 0.66579(3) 0.01152(13) Uani 1 1 d . . .
Mo3 Mo 0.08320(2) 0.65155(5) 0.37306(3) 0.01201(13) Uani 1 1 d . . .
Mo2 Mo 0.5000 1.17977(7) 0.7500 0.01366(16) Uani 1 2 d S . .
Mo1 Mo 0.14327(2) 0.79466(5) 0.55006(3) 0.01336(13) Uani 1 1 d . . .
O15 O 0.1786(2) 0.7679(4) 0.4599(2) 0.0130(7) Uani 1 1 d . . .
O14 O 0.2524(2) 1.1980(5) 0.6263(3) 0.0199(8) Uani 1 1 d . . .
O13 O 0.3982(2) 1.1430(5) 0.7164(2) 0.0187(8) Uani 1 1 d . . .
O12 O 0.3262(2) 1.0215(4) 0.5605(2) 0.0144(7) Uani 1 1 d . . .
O11 O 0.1250(2) 0.6427(4) 0.3115(2) 0.0134(7) Uani 1 1 d . . .
O10 O 0.0856(2) 0.6461(5) 0.4806(2) 0.0172(8) Uani 1 1 d . . .
O9 O 0.1817(2) 1.0702(5) 0.4332(3) 0.0199(9) Uani 1 1 d . . .
O8 O 0.0198(2) 0.5082(5) 0.3323(2) 0.0176(8) Uani 1 1 d . . .
O7 O 0.2944(2) 0.9930(5) 0.7422(2) 0.0207(9) Uani 1 1 d . . .
O6 O 0.2318(2) 0.9119(4) 0.5833(2) 0.0150(8) Uani 1 1 d . . .
O5 O 0.2681(2) 0.8942(4) 0.4075(2) 0.0160(8) Uani 1 1 d . . .
O4 O 0.0330(2) 0.8054(5) 0.3392(3) 0.0213(9) Uani 1 1 d . . .
O3 O 0.4853(2) 1.2953(5) 0.6738(3) 0.0254(10) Uani 1 1 d . . .
O2 O 0.1494(3) 0.7611(5) 0.6413(3) 0.0240(9) Uani 1 1 d . . .
O1 O 0.0840(2) 0.9378(5) 0.5105(3) 0.0266(10) Uani 1 1 d . . .
N2 N 0.4102(3) 1.7721(6) 0.8453(3) 0.0232(11) Uani 1 1 d . . .
H2A H 0.4402 1.7911 0.8290 0.028 Uiso 1 1 calc R . .
N3 N 0.3863(3) 1.7536(7) 1.0108(3) 0.0247(11) Uani 1 1 d . . .
H3A H 0.3408 1.7680 0.9778 0.030 Uiso 1 1 calc R . .
H3B H 0.4002 1.7130 1.0567 0.030 Uiso 1 1 calc R . .
N1 N 0.3323(3) 1.4298(6) 0.7305(3) 0.0224(11) Uani 1 1 d . . .
H1A H 0.2943 1.4256 0.7353 0.027 Uiso 1 1 calc R . .
H1B H 0.3391 1.3657 0.7025 0.027 Uiso 1 1 calc R . .
C3 C 0.4051(4) 1.8679(7) 0.9056(4) 0.0237(13) Uani 1 1 d . . .
H3C H 0.3544 1.8880 0.8870 0.028 Uiso 1 1 calc R . .
H3D H 0.4290 1.9593 0.9093 0.028 Uiso 1 1 calc R . .
C4 C 0.4400(3) 1.7981(8) 0.9890(4) 0.0251(13) Uani 1 1 d . . .
H4A H 0.4677 1.7141 0.9899 0.030 Uiso 1 1 calc R . .
H4B H 0.4734 1.8664 1.0288 0.030 Uiso 1 1 calc R . .
C1 C 0.3854(4) 1.5463(7) 0.7701(4) 0.0249(13) Uani 1 1 d . . .
H1C H 0.3900 1.6018 0.7300 0.030 Uiso 1 1 calc R . .
H1D H 0.4325 1.5050 0.8074 0.030 Uiso 1 1 calc R . .
C2 C 0.3618(4) 1.6437(7) 0.8150(4) 0.0246(13) Uani 1 1 d . . .
H2B H 0.3121 1.6746 0.7795 0.029 Uiso 1 1 calc R . .
H2C H 0.3637 1.5916 0.8599 0.029 Uiso 1 1 calc R . .

loop_
_atom_site_aniso_label
_atom_site_aniso_U_11
_atom_site_aniso_U_22
_atom_site_aniso_U_33
_atom_site_aniso_U_23
_atom_site_aniso_U_13
_atom_site_aniso_U_12
Mo5 0.0105(2) 0.0122(2) 0.0089(2) -0.00038(15) 0.00415(17) -0.00129(16)
Mo4 0.0100(2) 0.0130(2) 0.0102(2) -0.00233(16) 0.00412(17) -0.00062(16)
Mo3 0.0093(2) 0.0142(2) 0.0103(2) -0.00224(16) 0.00331(16) -0.00008(16)
Mo2 0.0099(3) 0.0127(3) 0.0130(3) 0.000 0.0018(2) 0.000
Mo1 0.0131(2) 0.0154(2) 0.0137(2) -0.00456(17) 0.00840(18) -0.00290(17)
O15 0.0110(16) 0.0173(19) 0.0112(16) -0.0018(15) 0.0058(14) -0.0009(14)
O14 0.0159(19) 0.017(2) 0.020(2) -0.0040(17) 0.0045(16) 0.0022(16)
O13 0.0121(18) 0.022(2) 0.020(2) -0.0044(17) 0.0065(16) 0.0009(16)
O12 0.0146(18) 0.0163(19) 0.0115(17) -0.0022(15) 0.0059(15) -0.0044(15)
O11 0.0156(18) 0.0126(18) 0.0113(17) -0.0015(14) 0.0062(15) 0.0033(15)
O10 0.0162(19) 0.023(2) 0.0128(18) -0.0048(16) 0.0075(15) -0.0053(16)
O9 0.022(2) 0.018(2) 0.020(2) -0.0007(16) 0.0105(17) 0.0065(17)
O8 0.0154(18) 0.019(2) 0.0185(19) -0.0026(16) 0.0084(16) -0.0012(16)
O7 0.025(2) 0.024(2) 0.0162(19) 0.0001(17) 0.0127(17) 0.0012(18)
O6 0.0157(18) 0.018(2) 0.0112(17) -0.0021(15) 0.0065(15) -0.0049(15)
O5 0.0197(19) 0.0152(19) 0.0156(18) -0.0024(15) 0.0107(16) 0.0042(16)
O4 0.020(2) 0.019(2) 0.023(2) -0.0018(17) 0.0094(17) 0.0050(17)
O3 0.019(2) 0.025(2) 0.022(2) 0.0063(18) 0.0027(17) -0.0024(18)
O2 0.035(2) 0.028(2) 0.019(2) -0.0021(18) 0.0210(19) -0.003(2)
O1 0.020(2) 0.025(2) 0.033(2) -0.0046(19) 0.0123(19) -0.0011(18)
N2 0.025(3) 0.023(3) 0.026(3) -0.004(2) 0.016(2) -0.004(2)
N3 0.020(2) 0.038(3) 0.016(2) 0.002(2) 0.009(2) -0.004(2)
N1 0.029(3) 0.020(3) 0.022(2) -0.004(2) 0.015(2) -0.007(2)
C3 0.030(3) 0.018(3) 0.027(3) -0.007(2) 0.017(3) -0.001(2)
C4 0.018(3) 0.035(4) 0.020(3) -0.002(3) 0.008(2) -0.006(3)
C1 0.028(3) 0.022(3) 0.029(3) -0.003(3) 0.017(3) -0.008(3)
C2 0.031(3) 0.018(3) 0.033(3) -0.002(3) 0.022(3) -0.009(3)

loop_
_atom_type_symbol
_atom_type_description
_atom_type_scat_dispersion_real
_atom_type_scat_dispersion_imag
_atom_type_scat_source
C C 0.0033 0.0016 'International Tables Vol C Tables 4.2.6.8 and 6.1.1.4'
H H 0.0000 0.0000 'International Tables Vol C Tables 4.2.6.8 and 6.1.1.4'
N N 0.0061 0.0033 'International Tables Vol C Tables 4.2.6.8 and 6.1.1.4'
O O 0.0106 0.0060 'International Tables Vol C Tables 4.2.6.8 and 6.1.1.4'
Mo Mo -1.6832 0.6857 'International Tables Vol C Tables 4.2.6.8 and 6.1.1.4'

loop_
_geom_angle_atom_site_label_1
_geom_angle_atom_site_label_2
_geom_angle_atom_site_label_3
_geom_angle
_geom_angle_site_symmetry_1
_geom_angle_site_symmetry_3
_geom_angle_publ_flag
O9 Mo5 O5 102.5(2) . . ?
O9 Mo5 O12 105.2(2) . . ?
O5 Mo5 O12 101.47(18) . . ?
O9 Mo5 O15 102.48(19) . . ?
O5 Mo5 O15 99.37(18) . . ?
O12 Mo5 O15 140.53(16) . . ?
O9 Mo5 O6 97.96(18) . . ?
O5 Mo5 O6 159.36(18) . . ?
O12 Mo5 O6 75.75(16) . . ?
O15 Mo5 O6 73.02(15) . . ?
O9 Mo5 O15 176.92(18) . 7_566 ?
O5 Mo5 O15 78.55(16) . 7_566 ?
O12 Mo5 O15 77.33(16) . 7_566 ?
O15 Mo5 O15 74.47(16) . 7_566 ?
O6 Mo5 O15 80.90(14) . 7_566 ?
O7 Mo4 O14 103.8(2) . . ?
O7 Mo4 O13 105.4(2) . . ?
O14 Mo4 O13 98.3(2) . . ?
O7 Mo4 O6 94.23(19) . . ?
O14 Mo4 O6 93.01(19) . . ?
O13 Mo4 O6 154.09(17) . . ?
O7 Mo4 O11 88.14(18) . 7_566 ?
O14 Mo4 O11 167.06(17) . 7_566 ?
O13 Mo4 O11 82.92(17) . 7_566 ?
O6 Mo4 O11 81.01(16) . 7_566 ?
O7 Mo4 O12 156.73(19) . . ?
O14 Mo4 O12 94.69(18) . . ?
O13 Mo4 O12 85.35(16) . . ?
O6 Mo4 O12 70.51(15) . . ?
O11 Mo4 O12 72.53(14) 7_566 . ?
O4 Mo3 O8 105.3(2) . . ?
O4 Mo3 O11 102.15(19) . . ?
O8 Mo3 O11 101.23(18) . . ?
O4 Mo3 O10 95.62(19) . . ?
O8 Mo3 O10 93.09(18) . . ?
O11 Mo3 O10 153.20(17) . . ?
O4 Mo3 O15 92.62(18) . . ?
O8 Mo3 O15 158.09(17) . . ?
O11 Mo3 O15 86.84(16) . . ?
O10 Mo3 O15 72.34(15) . . ?
O4 Mo3 O12 166.38(18) . 7_566 ?
O8 Mo3 O12 88.04(17) . 7_566 ?
O11 Mo3 O12 77.34(15) . 7_566 ?
O10 Mo3 O12 80.68(15) . 7_566 ?
O15 Mo3 O12 73.76(14) . 7_566 ?
O3 Mo2 O3 102.7(3) 2_656 . ?
O3 Mo2 O13 94.9(2) 2_656 . ?
O3 Mo2 O13 97.6(2) . . ?
O3 Mo2 O13 97.6(2) 2_656 2_656 ?
O3 Mo2 O13 94.9(2) . 2_656 ?
O13 Mo2 O13 160.0(3) . 2_656 ?
O3 Mo2 O8 167.6(2) 2_656 7_566 ?
O3 Mo2 O8 89.5(2) . 7_566 ?
O13 Mo2 O8 81.30(16) . 7_566 ?
O13 Mo2 O8 83.20(17) 2_656 7_566 ?
O3 Mo2 O8 89.5(2) 2_656 8_566 ?
O3 Mo2 O8 167.6(2) . 8_566 ?
O13 Mo2 O8 83.20(17) . 8_566 ?
O13 Mo2 O8 81.30(16) 2_656 8_566 ?
O8 Mo2 O8 78.3(2) 7_566 8_566 ?
O1 Mo1 O2 104.5(2) . . ?
O1 Mo1 O10 100.2(2) . . ?
O2 Mo1 O10 106.2(2) . . ?
O1 Mo1 O6 95.2(2) . . ?
O2 Mo1 O6 101.5(2) . . ?
O10 Mo1 O6 143.60(17) . . ?
O1 Mo1 O15 101.76(19) . . ?
O2 Mo1 O15 153.19(19) . . ?
O10 Mo1 O15 73.91(16) . . ?
O6 Mo1 O15 70.73(15) . . ?
O1 Mo1 O5 171.81(19) . 7_566 ?
O2 Mo1 O5 83.10(19) . 7_566 ?
O10 Mo1 O5 80.22(16) . 7_566 ?
O6 Mo1 O5 80.15(16) . 7_566 ?
O15 Mo1 O5 70.39(14) . 7_566 ?
Mo5 O15 Mo3 145.7(2) . . ?
Mo5 O15 Mo1 104.42(16) . . ?
Mo3 O15 Mo1 95.73(15) . . ?
Mo5 O15 Mo5 105.53(16) . 7_566 ?
Mo3 O15 Mo5 98.81(15) . 7_566 ?
Mo1 O15 Mo5 97.62(14) . 7_566 ?
Mo4 O13 Mo2 158.0(2) . . ?
Mo5 O12 Mo4 106.08(17) . . ?
Mo5 O12 Mo3 109.90(18) . 7_566 ?
Mo4 O12 Mo3 93.01(14) . 7_566 ?
Mo3 O11 Mo4 113.46(19) . 7_566 ?
Mo1 O10 Mo3 112.0(2) . . ?
Mo3 O8 Mo2 136.4(2) . 7_566 ?
Mo1 O6 Mo4 147.7(2) . . ?
Mo1 O6 Mo5 106.13(17) . . ?
Mo4 O6 Mo5 104.96(17) . . ?
Mo5 O5 Mo1 113.17(19) . 7_566 ?
C2 N2 C3 117.8(5) . . ?
N2 C3 C4 111.9(5) . . ?
N3 C4 C3 112.4(5) . . ?
N1 C1 C2 110.1(5) . . ?
N2 C2 C1 109.7(5) . . ?

loop_
_geom_bond_atom_site_label_1
_geom_bond_atom_site_label_2
_geom_bond_distance
_geom_bond_site_symmetry_2
_geom_bond_publ_flag
Mo5 O9 1.695(4) . ?
Mo5 O5 1.744(4) . ?
Mo5 O12 1.879(4) . ?
Mo5 O15 1.949(4) . ?
Mo5 O6 2.145(4) . ?
Mo5 O15 2.388(4) 7_566 ?
Mo4 O7 1.708(4) . ?
Mo4 O14 1.733(4) . ?
Mo4 O13 1.881(4) . ?
Mo4 O6 2.028(4) . ?
Mo4 O11 2.165(4) 7_566 ?
Mo4 O12 2.255(4) . ?
Mo3 O4 1.698(4) . ?
Mo3 O8 1.767(4) . ?
Mo3 O11 1.805(4) . ?
Mo3 O10 2.040(4) . ?
Mo3 O15 2.157(4) . ?
Mo3 O12 2.329(4) 7_566 ?
Mo2 O3 1.707(5) 2_656 ?
Mo2 O3 1.707(5) . ?
Mo2 O13 1.955(4) . ?
Mo2 O13 1.955(4) 2_656 ?
Mo2 O8 2.239(4) 7_566 ?
Mo2 O8 2.239(4) 8_566 ?
Mo1 O1 1.718(5) . ?
Mo1 O2 1.717(4) . ?
Mo1 O10 1.875(4) . ?
Mo1 O6 1.982(4) . ?
Mo1 O15 2.222(4) . ?
Mo1 O5 2.392(4) 7_566 ?
O15 Mo5 2.388(4) 7_566 ?
O12 Mo3 2.329(4) 7_566 ?
O11 Mo4 2.165(4) 7_566 ?
O8 Mo2 2.239(4) 7_566 ?
O5 Mo1 2.392(4) 7_566 ?
N2 C2 1.484(8) . ?
N2 C3 1.503(8) . ?
N3 C4 1.462(8) . ?
N1 C1 1.465(8) . ?
C3 C4 1.526(9) . ?
C1 C2 1.497(9) . ?
